data_2214257
loop_
_publ_author_name
'Wang, Zeng-Xue'
'Jiang, Hai-Zhen'
'Wan, Wen'
'Ge, Feng-Lian'
'Hao, Jian'

_publ_section_title
;
 3-Chloro-1,1,1-trifluoro-3-(triphenylphosphoranylidene)propan-2-one
;
_journal_coeditor_code HK2266
_journal_issue 7
_journal_name_full 'Acta Crystallographica Section E'
_journal_page_first o3152
_journal_page_last o3152
_journal_paper_doi 10.1107/S1600536807027225
_journal_volume 63
_journal_year 2007
_chemical_formula_iupac 'C21 H15 Cl F3 O P'
_chemical_formula_moiety 'C21 H15 Cl F3 O P'
_chemical_formula_sum 'C21 H15 Cl F3 O P'
_chemical_formula_weight 406.75
_chemical_name_systematic
;
3-Chloro-1,1,1-trifluoro-3-(triphenylphosphoranylidene)propan-2-one
;
_space_group_IT_number 14
_symmetry_cell_setting monoclinic
_symmetry_space_group_name_Hall '-P 2ybc'
_symmetry_space_group_name_H-M 'P 1 21/c 1'
_atom_sites_solution_hydrogens geom
_atom_sites_solution_primary direct
_atom_sites_solution_secondary difmap
_audit_creation_method SHELXL-97
_cell_angle_alpha 90.00
_cell_angle_beta 96.0590(10)
_cell_angle_gamma 90.00
_cell_formula_units_Z 4
_cell_length_a 10.6377(9)
_cell_length_b 9.8603(9)
_cell_length_c 18.3754(16)
_cell_measurement_reflns_used 5734
_cell_measurement_temperature 273(2)
_cell_measurement_theta_max 27.40
_cell_measurement_theta_min 2.32
_cell_volume 1916.6(3)
_computing_cell_refinement 'SAINT (Bruker, 2000)'
_computing_data_collection 'SMART (Bruker, 2000)'
_computing_data_reduction SAINT
_computing_molecular_graphics 'SHELXTL (Bruker, 2000)'
_computing_publication_material SHELXTL
_computing_structure_refinement 'SHELXL97 (Sheldrick, 1997)'
_computing_structure_solution 'SHELXS97 (Sheldrick, 1997)'
_diffrn_ambient_temperature 273(2)
_diffrn_measured_fraction_theta_full 0.998
_diffrn_measured_fraction_theta_max 0.998
_diffrn_measurement_device_type 'Bruker SMART CCD area-detector'
_diffrn_measurement_method '\f and \w'
_diffrn_radiation_monochromator graphite
_diffrn_radiation_source 'fine-focus sealed tube'
_diffrn_radiation_type MoK\a
_diffrn_radiation_wavelength 0.71073
_diffrn_reflns_av_R_equivalents 0.0151
_diffrn_reflns_av_sigmaI/netI 0.0166
_diffrn_reflns_limit_h_max 12
_diffrn_reflns_limit_h_min -12
_diffrn_reflns_limit_k_max 11
_diffrn_reflns_limit_k_min -11
_diffrn_reflns_limit_l_max 21
_diffrn_reflns_limit_l_min -18
_diffrn_reflns_number 9644
_diffrn_reflns_theta_full 25.05
_diffrn_reflns_theta_max 25.05
_diffrn_reflns_theta_min 2.23
_exptl_absorpt_coefficient_mu 0.318
_exptl_absorpt_correction_T_max 0.9390
_exptl_absorpt_correction_T_min 0.9105
_exptl_absorpt_correction_type none
_exptl_absorpt_process_details '(SADABS; Sheldrick, 1996)'
_exptl_crystal_colour colorless
_exptl_crystal_density_diffrn 1.410
_exptl_crystal_density_method 'not measured'
_exptl_crystal_description block
_exptl_crystal_F_000 832
_exptl_crystal_size_max 0.30
_exptl_crystal_size_mid 0.30
_exptl_crystal_size_min 0.20
_refine_diff_density_max 0.335
_refine_diff_density_min -0.329
_refine_ls_extinction_coef 0.0079(7)
_refine_ls_extinction_expression Fc^*^=kFc[1+0.001xFc^2^\l^3^/sin(2\q)]^-1/4^
_refine_ls_extinction_method SHELXL97
_refine_ls_goodness_of_fit_ref 1.030
_refine_ls_hydrogen_treatment constr
_refine_ls_matrix_type full
_refine_ls_number_parameters 245
_refine_ls_number_reflns 3391
_refine_ls_number_restraints 0
_refine_ls_restrained_S_all 1.030
_refine_ls_R_factor_all 0.0395
_refine_ls_R_factor_gt 0.0350
_refine_ls_shift/su_max 0.000
_refine_ls_shift/su_mean 0.000
_refine_ls_structure_factor_coef Fsqd
_refine_ls_weighting_details 'calc w=1/[\s^2^(Fo^2^)+(0.0388P)^2^+0.9546P] where P=(Fo^2^+2Fc^2^)/3'
_refine_ls_weighting_scheme calc
_refine_ls_wR_factor_gt 0.0864
_refine_ls_wR_factor_ref 0.0900
_reflns_number_gt 3014
_reflns_number_total 3391
_reflns_threshold_expression I>2\s(I)
_cod_data_source_file hk2266.cif
_cod_data_source_block I
_cod_original_sg_symbol_H-M 'P 21/c'
_cod_database_code 2214257
_cod_database_fobs_code 2214257

loop_
_symmetry_equiv_pos_as_xyz
'x, y, z'
'-x, y+1/2, -z+1/2'
'-x, -y, -z'
'x, -y-1/2, z-1/2'

loop_
_atom_site_type_symbol
_atom_site_label
_atom_site_fract_x
_atom_site_fract_y
_atom_site_fract_z
_atom_site_U_iso_or_equiv
_atom_site_adp_type
_atom_site_calc_flag
_atom_site_refinement_flags
_atom_site_occupancy
Cl Cl1 0.78417(7) 0.43490(6) -0.06671(3) 0.0659(2) Uani d . 1
P P1 0.78933(4) 0.37901(4) 0.09492(2) 0.03432(14) Uani d . 1
F F1 0.84707(18) -0.00956(15) -0.07485(9) 0.0985(6) Uani d . 1
F F2 0.90527(15) 0.17805(19) -0.11684(8) 0.0966(6) Uani d . 1
F F3 0.71153(13) 0.13165(16) -0.11872(8) 0.0822(5) Uani d . 1
O O1 0.83346(15) 0.10340(14) 0.05088(8) 0.0577(4) Uani d . 1
C C1 0.93696(16) 0.37741(17) 0.15278(9) 0.0378(4) Uani d . 1
C C2 1.03455(18) 0.2950(2) 0.13624(11) 0.0493(5) Uani d . 1
H H2 1.0245 0.2395 0.0951 0.059 Uiso calc R 1
C C3 1.1475(2) 0.2951(3) 0.18098(14) 0.0652(6) Uani d . 1
H H3 1.2134 0.2395 0.1698 0.078 Uiso calc R 1
C C4 1.1630(2) 0.3765(3) 0.24157(13) 0.0670(7) Uani d . 1
H H4 1.2394 0.3760 0.2713 0.080 Uiso calc R 1
C C5 1.0667(2) 0.4587(3) 0.25870(12) 0.0654(6) Uani d . 1
H H5 1.0775 0.5133 0.3002 0.078 Uiso calc R 1
C C6 0.95318(19) 0.4606(2) 0.21433(11) 0.0539(5) Uani d . 1
H H6 0.8880 0.5172 0.2256 0.065 Uiso calc R 1
C C7 0.67461(16) 0.27865(18) 0.13649(10) 0.0394(4) Uani d . 1
C C8 0.69440(19) 0.2353(2) 0.20828(11) 0.0517(5) Uani d . 1
H H8 0.7684 0.2585 0.2371 0.062 Uiso calc R 1
C C9 0.6036(2) 0.1573(3) 0.23702(12) 0.0670(6) Uani d . 1
H H9 0.6169 0.1283 0.2854 0.080 Uiso calc R 1
C C10 0.4946(2) 0.1222(3) 0.19517(14) 0.0703(7) Uani d . 1
H H10 0.4340 0.0699 0.2151 0.084 Uiso calc R 1
C C11 0.4747(2) 0.1643(3) 0.12389(14) 0.0703(7) Uani d . 1
H H11 0.4007 0.1401 0.0953 0.084 Uiso calc R 1
C C12 0.56394(19) 0.2424(2) 0.09450(12) 0.0570(5) Uani d . 1
H H12 0.5498 0.2710 0.0461 0.068 Uiso calc R 1
C C13 0.73744(17) 0.55267(18) 0.09040(10) 0.0399(4) Uani d . 1
C C14 0.6163(2) 0.5899(2) 0.10284(11) 0.0531(5) Uani d . 1
H H14 0.5590 0.5247 0.1152 0.064 Uiso calc R 1
C C15 0.5808(2) 0.7252(3) 0.09677(13) 0.0665(6) Uani d . 1
H H15 0.4994 0.7507 0.1053 0.080 Uiso calc R 1
C C16 0.6647(2) 0.8214(2) 0.07825(12) 0.0652(6) Uani d . 1
H H16 0.6398 0.9117 0.0739 0.078 Uiso calc R 1
C C17 0.7850(2) 0.7855(2) 0.06608(13) 0.0611(6) Uani d . 1
H H17 0.8416 0.8512 0.0536 0.073 Uiso calc R 1
C C18 0.8220(2) 0.65176(19) 0.07231(12) 0.0521(5) Uani d . 1
H H18 0.9040 0.6275 0.0644 0.063 Uiso calc R 1
C C19 0.80126(16) 0.32140(18) 0.00578(9) 0.0386(4) Uani d . 1
C C20 0.81954(17) 0.18333(19) -0.00175(10) 0.0418(4) Uani d . 1
C C21 0.82192(19) 0.1214(2) -0.07811(12) 0.0525(5) Uani d . 1

loop_
_atom_site_aniso_label
_atom_site_aniso_U_11
_atom_site_aniso_U_22
_atom_site_aniso_U_33
_atom_site_aniso_U_12
_atom_site_aniso_U_13
_atom_site_aniso_U_23
Cl1 0.1100(5) 0.0475(3) 0.0406(3) -0.0042(3) 0.0089(3) 0.0085(2)
P1 0.0371(2) 0.0304(2) 0.0353(2) -0.00044(18) 0.00313(17) -0.00018(18)
F1 0.1431(15) 0.0604(9) 0.0902(11) 0.0336(9) 0.0037(10) -0.0309(8)
F2 0.0929(11) 0.1209(13) 0.0847(10) -0.0327(10) 0.0504(9) -0.0435(10)
F3 0.0673(9) 0.1004(12) 0.0743(9) 0.0046(8) -0.0140(7) -0.0376(8)
O1 0.0781(10) 0.0360(7) 0.0584(9) 0.0046(7) 0.0049(7) 0.0034(7)
C1 0.0387(9) 0.0358(9) 0.0386(9) -0.0042(7) 0.0027(7) 0.0051(7)
C2 0.0450(10) 0.0484(11) 0.0537(11) 0.0025(9) 0.0015(9) 0.0007(9)
C3 0.0456(12) 0.0732(16) 0.0748(16) 0.0104(11) -0.0030(11) 0.0107(13)
C4 0.0498(12) 0.0874(18) 0.0596(14) -0.0097(12) -0.0140(10) 0.0165(13)
C5 0.0659(14) 0.0803(17) 0.0468(12) -0.0170(13) -0.0082(10) -0.0055(11)
C6 0.0518(11) 0.0598(13) 0.0493(11) -0.0040(10) 0.0015(9) -0.0097(10)
C7 0.0388(9) 0.0391(10) 0.0406(9) -0.0019(7) 0.0051(7) -0.0004(8)
C8 0.0484(11) 0.0629(13) 0.0435(11) -0.0055(9) 0.0036(8) 0.0053(9)
C9 0.0659(14) 0.0863(17) 0.0503(12) -0.0117(13) 0.0130(10) 0.0173(12)
C10 0.0581(14) 0.0840(18) 0.0720(15) -0.0201(12) 0.0211(12) 0.0103(13)
C11 0.0504(12) 0.0903(18) 0.0693(15) -0.0253(12) 0.0021(11) 0.0004(14)
C12 0.0508(11) 0.0722(15) 0.0469(11) -0.0143(10) -0.0006(9) 0.0056(10)
C13 0.0444(10) 0.0347(9) 0.0395(9) 0.0047(8) -0.0007(7) -0.0031(7)
C14 0.0520(11) 0.0536(12) 0.0539(12) 0.0112(9) 0.0070(9) 0.0029(10)
C15 0.0655(14) 0.0674(16) 0.0664(14) 0.0315(12) 0.0056(11) 0.0000(12)
C16 0.0926(18) 0.0418(12) 0.0572(13) 0.0219(12) -0.0114(12) -0.0035(10)
C17 0.0758(15) 0.0361(11) 0.0680(14) -0.0006(10) -0.0086(11) 0.0006(10)
C18 0.0528(11) 0.0352(10) 0.0673(13) -0.0002(9) 0.0018(10) -0.0013(9)
C19 0.0465(10) 0.0346(9) 0.0348(9) -0.0010(7) 0.0055(7) 0.0010(7)
C20 0.0418(10) 0.0375(10) 0.0460(10) -0.0017(8) 0.0043(8) -0.0050(8)
C21 0.0469(11) 0.0504(12) 0.0605(13) 0.0006(9) 0.0070(9) -0.0163(10)

loop_
_atom_type_symbol
_atom_type_description
_atom_type_scat_dispersion_real
_atom_type_scat_dispersion_imag
_atom_type_scat_source
C C 0.0033 0.0016 'International Tables Vol C Tables 4.2.6.8 and 6.1.1.4'
H H 0.0000 0.0000 'International Tables Vol C Tables 4.2.6.8 and 6.1.1.4'
O O 0.0106 0.0060 'International Tables Vol C Tables 4.2.6.8 and 6.1.1.4'
F F 0.0171 0.0103 'International Tables Vol C Tables 4.2.6.8 and 6.1.1.4'
P P 0.1023 0.0942 'International Tables Vol C Tables 4.2.6.8 and 6.1.1.4'
Cl Cl 0.1484 0.1585 'International Tables Vol C Tables 4.2.6.8 and 6.1.1.4'

loop_
_geom_angle_atom_site_label_1
_geom_angle_atom_site_label_2
_geom_angle_atom_site_label_3
_geom_angle
C19 P1 C13 108.54(8)
C19 P1 C1 113.87(8)
C13 P1 C1 106.25(8)
C19 P1 C7 109.72(8)
C13 P1 C7 108.90(9)
C1 P1 C7 109.40(8)
C2 C1 C6 119.66(17)
C2 C1 P1 120.37(14)
C6 C1 P1 119.98(14)
C1 C2 C3 119.8(2)
C1 C2 H2 120.1
C3 C2 H2 120.1
C4 C3 C2 120.5(2)
C4 C3 H3 119.8
C2 C3 H3 119.8
C3 C4 C5 120.4(2)
C3 C4 H4 119.8
C5 C4 H4 119.8
C4 C5 C6 120.0(2)
C4 C5 H5 120.0
C6 C5 H5 120.0
C5 C6 C1 119.7(2)
C5 C6 H6 120.1
C1 C6 H6 120.1
C8 C7 C12 119.16(17)
C8 C7 P1 122.19(14)
C12 C7 P1 118.64(14)
C7 C8 C9 119.64(19)
C7 C8 H8 120.2
C9 C8 H8 120.2
C10 C9 C8 120.8(2)
C10 C9 H9 119.6
C8 C9 H9 119.6
C9 C10 C11 119.9(2)
C9 C10 H10 120.1
C11 C10 H10 120.1
C10 C11 C12 120.1(2)
C10 C11 H11 120.0
C12 C11 H11 120.0
C11 C12 C7 120.5(2)
C11 C12 H12 119.8
C7 C12 H12 119.8
C14 C13 C18 119.39(18)
C14 C13 P1 122.15(15)
C18 C13 P1 118.44(14)
C13 C14 C15 119.5(2)
C13 C14 H14 120.2
C15 C14 H14 120.2
C16 C15 C14 120.4(2)
C16 C15 H15 119.8
C14 C15 H15 119.8
C17 C16 C15 120.4(2)
C17 C16 H16 119.8
C15 C16 H16 119.8
C16 C17 C18 119.9(2)
C16 C17 H17 120.1
C18 C17 H17 120.1
C17 C18 C13 120.3(2)
C17 C18 H18 119.8
C13 C18 H18 119.8
C20 C19 Cl1 124.21(14)
C20 C19 P1 115.94(14)
Cl1 C19 P1 119.81(10)
O1 C20 C19 123.49(17)
O1 C20 C21 116.56(17)
C19 C20 C21 119.95(17)
F2 C21 F1 107.12(18)
F2 C21 F3 105.66(19)
F1 C21 F3 105.25(18)
F2 C21 C20 113.74(17)
F1 C21 C20 111.79(18)
F3 C21 C20 112.67(16)

loop_
_geom_bond_atom_site_label_1
_geom_bond_atom_site_label_2
_geom_bond_distance
_geom_bond_publ_flag
Cl1 C19 1.7346(18) ?
P1 C19 1.7509(17) ?
P1 C13 1.7984(18) ?
P1 C1 1.8011(17) ?
P1 C7 1.8026(18) ?
F1 C21 1.319(3) ?
F2 C21 1.318(3) ?
F3 C21 1.327(2) ?
O1 C20 1.244(2) ?
C1 C2 1.377(3) ?
C1 C6 1.393(3) ?
C2 C3 1.382(3) ?
C2 H2 0.9300 ?
C3 C4 1.368(3) ?
C3 H3 0.9300 ?
C4 C5 1.369(4) ?
C4 H4 0.9300 ?
C5 C6 1.384(3) ?
C5 H5 0.9300 ?
C6 H6 0.9300 ?
C7 C8 1.382(3) ?
C7 C12 1.385(3) ?
C8 C9 1.383(3) ?
C8 H8 0.9300 ?
C9 C10 1.366(3) ?
C9 H9 0.9300 ?
C10 C11 1.369(3) ?
C10 H10 0.9300 ?
C11 C12 1.376(3) ?
C11 H11 0.9300 ?
C12 H12 0.9300 ?
C13 C14 1.381(3) ?
C13 C18 1.392(3) ?
C14 C15 1.388(3) ?
C14 H14 0.9300 ?
C15 C16 1.370(4) ?
C15 H15 0.9300 ?
C16 C17 1.368(3) ?
C16 H16 0.9300 ?
C17 C18 1.377(3) ?
C17 H17 0.9300 ?
C18 H18 0.9300 ?
C19 C20 1.384(3) y
C20 C21 1.533(3) ?

loop_
_geom_hbond_atom_site_label_D
_geom_hbond_atom_site_label_H
_geom_hbond_atom_site_label_A
_geom_hbond_site_symmetry_A
_geom_hbond_distance_DH
_geom_hbond_distance_HA
_geom_hbond_distance_DA
_geom_hbond_angle_DHA
_geom_hbond_publ_flag
C2 H2 O1 . 0.93 2.50 3.1460 127.0 yes
C17 H17 O1 1_565 0.93 2.49 3.1937 133.0 yes

loop_
_cod_related_entry_id
_cod_related_entry_database
_cod_related_entry_code
1 ChemSpider 21124160
